data_7050080
loop_
_publ_author_name
'Gianferrara, Teresa'
'Serli, Barbara'
'Zangrando, Ennio'
'Iengo, Elisabetta'
'Alessio, Enzo'

_publ_section_title
;
 Pyridylporphyrins peripherally coordinated to ruthenium-nitrosyls,
 including the water-soluble Na4[Zn&#x00B7;4&#x2032;TPyP{RuCl4(NO)}4]:
 synthesis and structural characterization
;
_journal_issue 7
_journal_name_full 'New Journal of Chemistry'
_journal_page_first 895
_journal_paper_doi 10.1039/b418855a
_journal_volume 29
_journal_year 2005
_chemical_formula_moiety 'C40 H26 Cl16 N12 O4 Ru4, 4(C16 H36 N1) 2(C1 H3 N1 O2) 0.5(C4 H10 O1)'
_chemical_formula_sum 'C108 H181 Cl16 N18 O8.5 Ru4'
_chemical_formula_weight 2839.19
_chemical_name_systematic
;
(5,10,15,20-(4'pyridyl)-porphyrin)-tetra-(tetrachloro-nitrosyl-ruthenate(III))
tetra(tetrabutylamonium) bis(nitromethane) diethylether solvate
;
_space_group_IT_number 9
_symmetry_cell_setting monoclinic
_symmetry_space_group_name_Hall 'C -2yc'
_symmetry_space_group_name_H-M 'C 1 c 1'
_atom_sites_solution_hydrogens geom
_atom_sites_solution_primary direct
_atom_sites_solution_secondary difmap
_audit_creation_method SHELXL-97
_cell_angle_alpha 90.00
_cell_angle_beta 103.49(3)
_cell_angle_gamma 90.00
_cell_formula_units_Z 4
_cell_length_a 38.252(6)
_cell_length_b 8.936(3)
_cell_length_c 40.475(6)
_cell_measurement_temperature 100(2)
_cell_volume 13453(6)
_computing_cell_refinement 'Mosflm (Acta Cryst. D50, 760, 1994)'
_computing_data_reduction 'Scala (Acta Cryst. D50, 760, 1994)'
_computing_molecular_graphics 'Ortep3/windows (Farrugia,1997)'
_computing_publication_material 'Wingx 1.64.04 (Farrugia, 1999)'
_computing_structure_refinement 'SHELX97 (Sheldrick, 1998)'
_computing_structure_solution 'SHELX97 (Sheldrick, 1998)'
_diffrn_ambient_temperature 100(2)
_diffrn_measured_fraction_theta_full 0.894
_diffrn_measured_fraction_theta_max 0.894
_diffrn_measurement_device_type 'CCD MarResearch'
_diffrn_radiation_monochromator Si111
_diffrn_radiation_source 'Elettra Synchrotron, Trieste (Italy)'
_diffrn_radiation_type synchrotron
_diffrn_radiation_wavelength 1.0000
_diffrn_reflns_av_R_equivalents 0.0840
_diffrn_reflns_av_sigmaI/netI 0.0733
_diffrn_reflns_limit_h_max 39
_diffrn_reflns_limit_h_min -39
_diffrn_reflns_limit_k_max 9
_diffrn_reflns_limit_k_min -9
_diffrn_reflns_limit_l_max 41
_diffrn_reflns_limit_l_min -41
_diffrn_reflns_number 32476
_diffrn_reflns_theta_full 30.78
_diffrn_reflns_theta_max 30.78
_diffrn_reflns_theta_min 2.35
_exptl_absorpt_coefficient_mu 2.203
_exptl_absorpt_correction_type 'not applied'
_exptl_crystal_colour purple
_exptl_crystal_density_diffrn 1.402
_exptl_crystal_density_method 'not measured'
_exptl_crystal_description plate
_exptl_crystal_F_000 5884
_exptl_crystal_size_max 0.40
_exptl_crystal_size_mid 0.38
_exptl_crystal_size_min 0.15
_refine_diff_density_max 0.939
_refine_diff_density_min -0.640
_refine_diff_density_rms 0.095
_refine_ls_extinction_method none
_refine_ls_goodness_of_fit_ref 1.108
_refine_ls_hydrogen_treatment riding
_refine_ls_matrix_type full
_refine_ls_number_parameters 823
_refine_ls_number_reflns 11985
_refine_ls_number_restraints 41
_refine_ls_restrained_S_all 1.113
_refine_ls_R_factor_all 0.0559
_refine_ls_R_factor_gt 0.0549
_refine_ls_shift/su_max 0.001
_refine_ls_shift/su_mean 0.000
_refine_ls_structure_factor_coef Fsqd
_refine_ls_weighting_details 'calc w=1/[\s^2^(Fo^2^)+(0.0646P)^2^+82.8504P] where P=(Fo^2^+2Fc^2^)/3'
_refine_ls_weighting_scheme calc
_refine_ls_wR_factor_gt 0.1522
_refine_ls_wR_factor_ref 0.1541
_reflns_number_gt 11713
_reflns_number_total 11985
_reflns_threshold_expression >2sigma(I)
_cod_data_source_file b418855a.txt
_cod_data_source_block 5
_cod_original_cell_volume 13453(5)
_cod_original_sg_symbol_H-M 'C c'
_cod_original_formula_sum 'C108 H181 Cl16 N18 O8.50 Ru4'
_cod_database_code 7050080

loop_
_symmetry_equiv_pos_as_xyz
'x, y, z'
'x, -y, z+1/2'
'x+1/2, y+1/2, z'
'x+1/2, -y+1/2, z+1/2'

loop_
_atom_site_label
_atom_site_type_symbol
_atom_site_fract_x
_atom_site_fract_y
_atom_site_fract_z
_atom_site_U_iso_or_equiv
_atom_site_adp_type
_atom_site_occupancy
_atom_site_symmetry_multiplicity
_atom_site_calc_flag
_atom_site_refinement_flags
_atom_site_disorder_assembly
_atom_site_disorder_group
Ru1 Ru 0.93808(2) 0.31857(11) 0.36868(2) 0.0388(3) Uani 1 1 d D . .
Ru2 Ru 0.81683(2) 1.18499(9) 0.629298(17) 0.0300(2) Uani 1 1 d D . .
Ru3 Ru 0.56425(2) 0.15378(12) 0.63121(2) 0.0453(3) Uani 1 1 d D . .
Ru4 Ru 0.68311(2) -0.66991(9) 0.370569(17) 0.0285(2) Uani 1 1 d D . .
Cl10 Cl 0.93612(10) 0.5804(4) 0.36893(9) 0.0648(9) Uani 1 1 d D . .
Cl11 Cl 0.88769(8) 0.3193(3) 0.32128(7) 0.0403(7) Uani 1 1 d D . .
Cl12 Cl 0.93639(8) 0.0527(4) 0.37039(8) 0.0531(8) Uani 1 1 d D . .
Cl13 Cl 0.98479(9) 0.3190(4) 0.41889(8) 0.0536(9) Uani 1 1 d D . .
Cl20 Cl 0.79839(7) 1.0576(3) 0.67412(6) 0.0364(6) Uani 1 1 d D . .
Cl21 Cl 0.87554(7) 1.0967(3) 0.65123(6) 0.0360(6) Uani 1 1 d D . .
Cl22 Cl 0.83590(8) 1.3051(3) 0.58441(6) 0.0392(7) Uani 1 1 d D . .
Cl23 Cl 0.82900(11) 1.4085(4) 0.66122(9) 0.0750(11) Uani 1 1 d D . .
Cl30 Cl 0.56866(12) -0.1093(5) 0.62529(10) 0.0870(13) Uani 1 1 d D . .
Cl31 Cl 0.51611(11) 0.1687(5) 0.58218(10) 0.0734(12) Uani 1 1 d D . .
Cl32 Cl 0.56256(8) 0.4167(4) 0.63616(7) 0.0557(8) Uani 1 1 d D . .
Cl33 Cl 0.61337(10) 0.1484(4) 0.67824(8) 0.0577(9) Uani 1 1 d D . .
Cl40 Cl 0.69934(7) -0.5410(3) 0.32468(6) 0.0366(6) Uani 1 1 d D . .
Cl41 Cl 0.62344(7) -0.5944(3) 0.34871(6) 0.0328(6) Uani 1 1 d D . .
Cl42 Cl 0.66574(7) -0.7905(3) 0.41632(6) 0.0355(6) Uani 1 1 d D . .
Cl43 Cl 0.67188(10) -0.8951(4) 0.33892(7) 0.0603(9) Uani 1 1 d D . .
O4 O 0.7582(2) -0.7227(10) 0.39076(19) 0.056(2) Uiso 1 1 d D . .
N4 N 0.7292(2) -0.7116(9) 0.38513(19) 0.0309(19) Uiso 1 1 d D . .
O2 O 0.7451(2) 1.2618(10) 0.6068(2) 0.057(2) Uiso 1 1 d D . .
N2 N 0.7703(2) 1.2420(11) 0.6135(2) 0.043(2) Uiso 1 1 d D . .
O1 O 0.9849(3) 0.3062(12) 0.3240(2) 0.080(3) Uiso 1 1 d D . .
N1 N 0.9694(3) 0.3179(11) 0.3416(3) 0.052(3) Uiso 1 1 d D . .
O3 O 0.5131(6) 0.102(3) 0.6723(5) 0.099(7) Uiso 0.59(3) 1 d PD . .
N3 N 0.5315(6) 0.149(3) 0.6579(5) 0.072(8) Uiso 0.59(3) 1 d PD . .
Cl34 Cl 0.5261(3) 0.0954(11) 0.6660(2) 0.055(5) Uiso 0.41(3) 1 d PD . .
N10 N 0.7901(2) 0.4127(10) 0.49889(18) 0.029(2) Uani 1 1 d . . .
H10 H 0.7728 0.3474 0.4987 0.035 Uiso 1 1 calc R . .
N20 N 0.7293(2) 0.3926(10) 0.5302(2) 0.033(2) Uani 1 1 d . . .
N30 N 0.7080(2) 0.1052(9) 0.49884(19) 0.0279(19) Uani 1 1 d . . .
H30 H 0.7252 0.1707 0.4992 0.033 Uiso 1 1 calc R . .
N40 N 0.7698(2) 0.1292(10) 0.46723(19) 0.032(2) Uani 1 1 d . . .
C1 C 0.8157(3) 0.4039(11) 0.4802(2) 0.030(2) Uiso 1 1 d . . .
C2 C 0.8377(3) 0.5333(12) 0.4873(2) 0.038(3) Uiso 1 1 d . . .
H2 H 0.8574 0.5565 0.4776 0.045 Uiso 1 1 calc R . .
C3 C 0.8257(3) 0.6185(12) 0.5102(2) 0.033(2) Uiso 1 1 d . . .
H3 H 0.8353 0.7119 0.5192 0.039 Uiso 1 1 calc R . .
C4 C 0.7962(3) 0.5413(12) 0.5180(2) 0.034(3) Uiso 1 1 d . . .
C5 C 0.7742(3) 0.5936(11) 0.5390(2) 0.030(2) Uiso 1 1 d . . .
C6 C 0.7432(3) 0.5293(10) 0.5436(2) 0.024(2) Uiso 1 1 d . . .
C7 C 0.7210(3) 0.5923(13) 0.5639(2) 0.040(3) Uiso 1 1 d . . .
H7 H 0.7249 0.6848 0.5758 0.048 Uiso 1 1 calc R . .
C8 C 0.6930(3) 0.4956(11) 0.5633(2) 0.035(3) Uiso 1 1 d . . .
H8 H 0.6740 0.5086 0.5745 0.042 Uiso 1 1 calc R . .
C9 C 0.6982(3) 0.3686(12) 0.5421(2) 0.032(2) Uiso 1 1 d . . .
C10 C 0.6771(3) 0.2394(12) 0.5376(2) 0.030(2) Uiso 1 1 d . . .
C11 C 0.6821(3) 0.1180(11) 0.5175(2) 0.031(2) Uiso 1 1 d . . .
C12 C 0.6599(3) -0.0092(12) 0.5098(3) 0.040(3) Uiso 1 1 d . . .
H12 H 0.6399 -0.0322 0.5190 0.048 Uiso 1 1 calc R . .
C13 C 0.6723(3) -0.0945(13) 0.4866(2) 0.038(3) Uiso 1 1 d . . .
H13 H 0.6621 -0.1857 0.4768 0.045 Uiso 1 1 calc R . .
C14 C 0.7031(3) -0.0222(11) 0.4799(2) 0.027(2) Uiso 1 1 d . . .
C15 C 0.7236(3) -0.0700(11) 0.4583(2) 0.028(2) Uiso 1 1 d . . .
C16 C 0.7549(3) -0.0055(11) 0.4530(2) 0.030(2) Uiso 1 1 d . . .
C17 C 0.7785(3) -0.0668(12) 0.4332(2) 0.031(2) Uiso 1 1 d . . .
H17 H 0.7756 -0.1606 0.4218 0.037 Uiso 1 1 calc R . .
C18 C 0.8049(3) 0.0294(12) 0.4335(2) 0.035(3) Uiso 1 1 d . . .
H18 H 0.8237 0.0192 0.4219 0.042 Uiso 1 1 calc R . .
C19 C 0.7997(3) 0.1516(11) 0.4546(2) 0.031(2) Uiso 1 1 d . . .
C20 C 0.8205(3) 0.2832(11) 0.4593(2) 0.026(2) Uiso 1 1 d . . .
N1A N 0.9004(3) 0.3164(9) 0.4002(2) 0.034(2) Uani 1 1 d . . .
N1B N 0.8063(2) 0.9862(9) 0.59910(18) 0.031(2) Uani 1 1 d D . .
N1C N 0.6013(3) 0.1834(10) 0.5994(2) 0.037(2) Uani 1 1 d . . .
N1D N 0.6914(2) -0.4712(9) 0.39935(19) 0.030(2) Uani 1 1 d D . .
C2A C 0.8710(3) 0.3983(12) 0.3938(2) 0.035(3) Uiso 1 1 d . . .
H2A H 0.8673 0.4647 0.3750 0.042 Uiso 1 1 calc R . .
C2B C 0.8165(3) 0.8524(12) 0.6123(3) 0.031(3) Uiso 1 1 d . . .
H2B H 0.8309 0.8466 0.6348 0.037 Uiso 1 1 calc R . .
C2C C 0.5964(3) 0.2879(14) 0.5743(3) 0.046(3) Uiso 1 1 d . . .
H2C H 0.5753 0.3480 0.5704 0.055 Uiso 1 1 calc R . .
C2D C 0.6822(3) -0.3384(11) 0.3864(3) 0.031(3) Uiso 1 1 d . . .
H2D H 0.6690 -0.3317 0.3635 0.037 Uiso 1 1 calc R . .
C3A C 0.8449(3) 0.3944(12) 0.4128(2) 0.035(3) Uiso 1 1 d . . .
H3A H 0.8243 0.4571 0.4071 0.042 Uiso 1 1 calc R . .
C3B C 0.8067(3) 0.7182(13) 0.5938(2) 0.033(2) Uiso 1 1 d . . .
H3B H 0.8130 0.6225 0.6036 0.039 Uiso 1 1 calc R . .
C3C C 0.6199(3) 0.3100(11) 0.5548(2) 0.030(2) Uiso 1 1 d . . .
H3C H 0.6158 0.3881 0.5385 0.036 Uiso 1 1 calc R . .
C3D C 0.6911(3) -0.2038(12) 0.4054(2) 0.031(2) Uiso 1 1 d . . .
H3D H 0.6828 -0.1105 0.3953 0.037 Uiso 1 1 calc R . .
C4A C 0.8496(3) 0.2981(13) 0.4399(3) 0.039(3) Uiso 1 1 d . . .
C4B C 0.7866(3) 0.7353(12) 0.5594(2) 0.028(2) Uiso 1 1 d . . .
C4C C 0.6499(3) 0.2202(12) 0.5584(2) 0.029(2) Uiso 1 1 d . . .
C4D C 0.7117(3) -0.2069(11) 0.4385(2) 0.026(2) Uiso 1 1 d . . .
C5A C 0.8808(3) 0.2148(13) 0.4472(3) 0.043(3) Uiso 1 1 d . . .
H5A H 0.8857 0.1508 0.4665 0.051 Uiso 1 1 calc R . .
C5B C 0.7785(3) 0.8724(12) 0.5471(2) 0.029(2) Uiso 1 1 d . . .
H5B H 0.7657 0.8838 0.5241 0.034 Uiso 1 1 calc R . .
C5C C 0.6548(3) 0.1084(13) 0.5838(3) 0.042(3) Uiso 1 1 d . . .
H5C H 0.6748 0.0424 0.5868 0.050 Uiso 1 1 calc R . .
C5D C 0.7208(3) -0.3484(13) 0.4525(3) 0.040(3) Uiso 1 1 d . . .
H5D H 0.7340 -0.3572 0.4754 0.048 Uiso 1 1 calc R . .
C6A C 0.9051(3) 0.2238(13) 0.4266(2) 0.035(3) Uiso 1 1 d . . .
H6A H 0.9258 0.1616 0.4315 0.042 Uiso 1 1 calc R . .
C6B C 0.7882(3) 0.9979(13) 0.5668(3) 0.038(3) Uiso 1 1 d . . .
H6B H 0.7819 1.0941 0.5572 0.046 Uiso 1 1 calc R . .
C6C C 0.6308(3) 0.0953(12) 0.6040(3) 0.036(3) Uiso 1 1 d . . .
H6C H 0.6350 0.0228 0.6216 0.044 Uiso 1 1 calc R . .
C6D C 0.7104(3) -0.4782(13) 0.4328(3) 0.038(3) Uiso 1 1 d . . .
H6D H 0.7167 -0.5734 0.4429 0.045 Uiso 1 1 calc R . .
N11 N 0.6338(3) 0.6862(10) 0.7324(2) 0.035(2) Uiso 1 1 d . . .
C31 C 0.6669(3) 0.7688(12) 0.7505(2) 0.029(2) Uiso 1 1 d . . .
H31A H 0.6630 0.8036 0.7726 0.035 Uiso 1 1 calc R . .
H31B H 0.6871 0.6966 0.7555 0.035 Uiso 1 1 calc R . .
C32 C 0.6781(3) 0.8974(13) 0.7332(3) 0.042(3) Uiso 1 1 d . . .
H32A H 0.6574 0.9663 0.7259 0.051 Uiso 1 1 calc R . .
H32B H 0.6855 0.8628 0.7127 0.051 Uiso 1 1 calc R . .
C33 C 0.7094(3) 0.9815(13) 0.7565(3) 0.039(3) Uiso 1 1 d . . .
H33A H 0.7015 1.0171 0.7767 0.047 Uiso 1 1 calc R . .
H33B H 0.7294 0.9101 0.7644 0.047 Uiso 1 1 calc R . .
C34 C 0.7235(4) 1.1133(15) 0.7403(3) 0.059(3) Uiso 1 1 d . . .
H34A H 0.7312 1.0800 0.7200 0.089 Uiso 1 1 calc R . .
H34B H 0.7441 1.1570 0.7566 0.089 Uiso 1 1 calc R . .
H34C H 0.7045 1.1886 0.7339 0.089 Uiso 1 1 calc R . .
C35 C 0.6004(3) 0.7878(12) 0.7275(2) 0.032(2) Uiso 1 1 d . . .
H35A H 0.6048 0.8796 0.7154 0.038 Uiso 1 1 calc R . .
H35B H 0.5798 0.7351 0.7127 0.038 Uiso 1 1 calc R . .
C36 C 0.5902(3) 0.8322(13) 0.7593(3) 0.045(3) Uiso 1 1 d . . .
H36A H 0.6109 0.8814 0.7746 0.054 Uiso 1 1 calc R . .
H36B H 0.5842 0.7414 0.7708 0.054 Uiso 1 1 calc R . .
C37 C 0.5587(3) 0.9368(14) 0.7528(3) 0.046(3) Uiso 1 1 d . . .
H37A H 0.5381 0.8884 0.7370 0.056 Uiso 1 1 calc R . .
H37B H 0.5649 1.0284 0.7417 0.056 Uiso 1 1 calc R . .
C38 C 0.5474(3) 0.9802(14) 0.7847(3) 0.053(3) Uiso 1 1 d . . .
H38A H 0.5352 0.8956 0.7926 0.079 Uiso 1 1 calc R . .
H38B H 0.5310 1.0659 0.7800 0.079 Uiso 1 1 calc R . .
H38C H 0.5687 1.0074 0.8023 0.079 Uiso 1 1 calc R . .
C39 C 0.6288(3) 0.5525(12) 0.7538(2) 0.036(3) Uiso 1 1 d . . .
H39A H 0.6276 0.5903 0.7765 0.043 Uiso 1 1 calc R . .
H39B H 0.6506 0.4899 0.7569 0.043 Uiso 1 1 calc R . .
C40 C 0.5965(3) 0.4507(12) 0.7415(2) 0.035(3) Uiso 1 1 d . . .
H40A H 0.5742 0.5112 0.7360 0.042 Uiso 1 1 calc R . .
H40B H 0.5988 0.3980 0.7206 0.042 Uiso 1 1 calc R . .
C41 C 0.5943(3) 0.3372(13) 0.7688(3) 0.044(3) Uiso 1 1 d . . .
H41A H 0.5913 0.3911 0.7894 0.053 Uiso 1 1 calc R . .
H41B H 0.5727 0.2741 0.7608 0.053 Uiso 1 1 calc R . .
C42 C 0.6267(3) 0.2381(15) 0.7782(3) 0.055(3) Uiso 1 1 d . . .
H42A H 0.6331 0.2024 0.7575 0.083 Uiso 1 1 calc R . .
H42B H 0.6213 0.1524 0.7913 0.083 Uiso 1 1 calc R . .
H42C H 0.6468 0.2948 0.7920 0.083 Uiso 1 1 calc R . .
C43 C 0.6369(3) 0.6343(13) 0.6968(3) 0.036(3) Uiso 1 1 d . . .
H43A H 0.6137 0.5886 0.6851 0.043 Uiso 1 1 calc R . .
H43B H 0.6405 0.7238 0.6835 0.043 Uiso 1 1 calc R . .
C44 C 0.6663(3) 0.5248(13) 0.6957(3) 0.040(3) Uiso 1 1 d . . .
H44A H 0.6624 0.4315 0.7075 0.047 Uiso 1 1 calc R . .
H44B H 0.6898 0.5674 0.7076 0.047 Uiso 1 1 calc R . .
C45 C 0.6669(3) 0.4897(13) 0.6593(3) 0.044(3) Uiso 1 1 d . . .
H45A H 0.6731 0.5814 0.6482 0.053 Uiso 1 1 calc R . .
H45B H 0.6426 0.4574 0.6469 0.053 Uiso 1 1 calc R . .
C46 C 0.6939(4) 0.3675(15) 0.6572(3) 0.055(3) Uiso 1 1 d . . .
H46A H 0.7181 0.4020 0.6680 0.083 Uiso 1 1 calc R . .
H46B H 0.6926 0.3438 0.6333 0.083 Uiso 1 1 calc R . .
H46C H 0.6882 0.2777 0.6689 0.083 Uiso 1 1 calc R . .
N12 N 0.5491(2) 0.7391(10) 0.91069(19) 0.042(2) Uiso 1 1 d . . .
C47 C 0.5183(3) 0.7017(13) 0.8807(2) 0.044(3) Uiso 1 1 d . . .
H47A H 0.5018 0.6316 0.8885 0.053 Uiso 1 1 calc R . .
H47B H 0.5047 0.7945 0.8730 0.053 Uiso 1 1 calc R . .
C48 C 0.5298(3) 0.6326(15) 0.8508(3) 0.052(3) Uiso 1 1 d . . .
H48A H 0.5397 0.5314 0.8571 0.063 Uiso 1 1 calc R . .
H48B H 0.5489 0.6944 0.8449 0.063 Uiso 1 1 calc R . .
C49 C 0.4977(3) 0.6214(15) 0.8198(3) 0.056(3) Uiso 1 1 d . . .
H49A H 0.4781 0.5634 0.8260 0.067 Uiso 1 1 calc R . .
H49B H 0.4885 0.7230 0.8130 0.067 Uiso 1 1 calc R . .
C50 C 0.5083(4) 0.5475(17) 0.7907(3) 0.068(3) Uiso 1 1 d . . .
H50A H 0.5288 0.6009 0.7856 0.102 Uiso 1 1 calc R . .
H50B H 0.4881 0.5496 0.7708 0.102 Uiso 1 1 calc R . .
H50C H 0.5151 0.4435 0.7967 0.102 Uiso 1 1 calc R . .
C51 C 0.5707(3) 0.5984(13) 0.9234(3) 0.047(3) Uiso 1 1 d . . .
H51A H 0.5808 0.5599 0.9046 0.057 Uiso 1 1 calc R . .
H51B H 0.5913 0.6282 0.9420 0.057 Uiso 1 1 calc R . .
C52 C 0.5523(5) 0.475(2) 0.9356(4) 0.106(5) Uiso 1 1 d D . .
H52A H 0.5348 0.4302 0.9163 0.128 Uiso 1 1 calc R . .
H52B H 0.5387 0.5148 0.9518 0.128 Uiso 1 1 calc R . .
C53 C 0.5797(5) 0.349(2) 0.9542(4) 0.100(5) Uiso 1 1 d D . .
H53A H 0.5657 0.2602 0.9584 0.120 Uiso 1 1 calc R . .
H53B H 0.5950 0.3173 0.9388 0.120 Uiso 1 1 calc R . .
C54 C 0.6022(5) 0.396(2) 0.9855(4) 0.111(6) Uiso 1 1 d . . .
H54A H 0.6186 0.4739 0.9812 0.166 Uiso 1 1 calc R . .
H54B H 0.6161 0.3106 0.9967 0.166 Uiso 1 1 calc R . .
H54C H 0.5873 0.4360 1.0001 0.166 Uiso 1 1 calc R . .
C55 C 0.5328(3) 0.8102(13) 0.9372(3) 0.048(3) Uiso 1 1 d . . .
H55A H 0.5194 0.7320 0.9465 0.058 Uiso 1 1 calc R . .
H55B H 0.5151 0.8855 0.9259 0.058 Uiso 1 1 calc R . .
C56 C 0.5587(3) 0.8868(15) 0.9672(3) 0.059(3) Uiso 1 1 d . . .
H56A H 0.5696 0.9754 0.9589 0.071 Uiso 1 1 calc R . .
H56B H 0.5783 0.8167 0.9775 0.071 Uiso 1 1 calc R . .
C57 C 0.5387(3) 0.9361(16) 0.9945(3) 0.065(3) Uiso 1 1 d . . .
H57A H 0.5168 0.9920 0.9832 0.078 Uiso 1 1 calc R . .
H57B H 0.5310 0.8458 1.0050 0.078 Uiso 1 1 calc R . .
C58 C 0.5610(3) 1.0323(15) 1.0219(3) 0.059(3) Uiso 1 1 d . . .
H58A H 0.5837 0.9814 1.0318 0.089 Uiso 1 1 calc R . .
H58B H 0.5478 1.0502 1.0395 0.089 Uiso 1 1 calc R . .
H58C H 0.5660 1.1281 1.0121 0.089 Uiso 1 1 calc R . .
C59 C 0.5757(3) 0.8496(13) 0.9005(3) 0.047(3) Uiso 1 1 d . . .
H59A H 0.5942 0.8759 0.9212 0.057 Uiso 1 1 calc R . .
H59B H 0.5881 0.7974 0.8849 0.057 Uiso 1 1 calc R . .
C60 C 0.5598(3) 0.9939(13) 0.8835(3) 0.048(3) Uiso 1 1 d . . .
H60A H 0.5456 1.0444 0.8978 0.057 Uiso 1 1 calc R . .
H60B H 0.5436 0.9715 0.8612 0.057 Uiso 1 1 calc R . .
C61 C 0.5905(3) 1.0964(14) 0.8788(3) 0.051(3) Uiso 1 1 d . . .
H61A H 0.6066 1.1183 0.9012 0.062 Uiso 1 1 calc R . .
H61B H 0.6047 1.0452 0.8647 0.062 Uiso 1 1 calc R . .
C62 C 0.5756(4) 1.2384(16) 0.8622(3) 0.067(3) Uiso 1 1 d . . .
H62A H 0.5597 1.2164 0.8401 0.100 Uiso 1 1 calc R . .
H62B H 0.5954 1.3024 0.8591 0.100 Uiso 1 1 calc R . .
H62C H 0.5621 1.2901 0.8766 0.100 Uiso 1 1 calc R . .
N13 N 0.8667(2) 0.2002(9) 0.76903(19) 0.0256(19) Uiso 1 1 d . . .
C63 C 0.8620(3) 0.1468(13) 0.8024(3) 0.039(3) Uiso 1 1 d . . .
H63A H 0.8576 0.2352 0.8157 0.046 Uiso 1 1 calc R . .
H63B H 0.8849 0.1015 0.8148 0.046 Uiso 1 1 calc R . .
C64 C 0.8326(3) 0.0359(12) 0.8022(3) 0.037(3) Uiso 1 1 d . . .
H64A H 0.8365 -0.0539 0.7892 0.044 Uiso 1 1 calc R . .
H64B H 0.8092 0.0804 0.7907 0.044 Uiso 1 1 calc R . .
C65 C 0.8314(3) -0.0106(12) 0.8387(3) 0.036(3) Uiso 1 1 d . . .
H65A H 0.8556 -0.0437 0.8510 0.044 Uiso 1 1 calc R . .
H65B H 0.8248 0.0774 0.8508 0.044 Uiso 1 1 calc R . .
C66 C 0.8048(3) -0.1352(14) 0.8393(3) 0.049(3) Uiso 1 1 d . . .
H66A H 0.7821 -0.1127 0.8231 0.074 Uiso 1 1 calc R . .
H66B H 0.8006 -0.1439 0.8622 0.074 Uiso 1 1 calc R . .
H66C H 0.8145 -0.2297 0.8330 0.074 Uiso 1 1 calc R . .
C67 C 0.8323(3) 0.2825(13) 0.7487(3) 0.035(2) Uiso 1 1 d . . .
H67A H 0.8367 0.3160 0.7268 0.042 Uiso 1 1 calc R . .
H67B H 0.8123 0.2095 0.7436 0.042 Uiso 1 1 calc R . .
C68 C 0.8203(3) 0.4176(12) 0.7664(2) 0.036(2) Uiso 1 1 d . . .
H68A H 0.8402 0.4904 0.7727 0.043 Uiso 1 1 calc R . .
H68B H 0.8133 0.3854 0.7874 0.043 Uiso 1 1 calc R . .
C69 C 0.7880(3) 0.4904(13) 0.7418(3) 0.042(3) Uiso 1 1 d . . .
H69A H 0.7955 0.5219 0.7210 0.050 Uiso 1 1 calc R . .
H69B H 0.7687 0.4148 0.7350 0.050 Uiso 1 1 calc R . .
C70 C 0.7728(4) 0.6260(15) 0.7567(3) 0.056(3) Uiso 1 1 d . . .
H70A H 0.7693 0.6006 0.7793 0.084 Uiso 1 1 calc R . .
H70B H 0.7497 0.6546 0.7418 0.084 Uiso 1 1 calc R . .
H70C H 0.7897 0.7098 0.7587 0.084 Uiso 1 1 calc R . .
C71 C 0.8711(3) 0.0713(12) 0.7457(2) 0.034(2) Uiso 1 1 d . . .
H71A H 0.8491 0.0088 0.7414 0.041 Uiso 1 1 calc R . .
H71B H 0.8735 0.1126 0.7237 0.041 Uiso 1 1 calc R . .
C72 C 0.9030(3) -0.0258(12) 0.7599(3) 0.038(3) Uiso 1 1 d . . .
H72A H 0.8997 -0.0768 0.7807 0.046 Uiso 1 1 calc R . .
H72B H 0.9250 0.0367 0.7662 0.046 Uiso 1 1 calc R . .
C73 C 0.9077(3) -0.1450(13) 0.7330(3) 0.045(3) Uiso 1 1 d . . .
H73A H 0.9126 -0.0926 0.7130 0.054 Uiso 1 1 calc R . .
H73B H 0.9288 -0.2079 0.7428 0.054 Uiso 1 1 calc R . .
C74 C 0.8751(3) -0.2460(15) 0.7212(3) 0.054(3) Uiso 1 1 d . . .
H74A H 0.8724 -0.3105 0.7400 0.081 Uiso 1 1 calc R . .
H74B H 0.8785 -0.3082 0.7022 0.081 Uiso 1 1 calc R . .
H74C H 0.8535 -0.1845 0.7137 0.081 Uiso 1 1 calc R . .
C75 C 0.8987(3) 0.3048(13) 0.7760(3) 0.043(3) Uiso 1 1 d . . .
H75A H 0.9188 0.2552 0.7922 0.052 Uiso 1 1 calc R . .
H75B H 0.8923 0.3957 0.7873 0.052 Uiso 1 1 calc R . .
C76 C 0.9122(3) 0.3536(14) 0.7446(3) 0.048(3) Uiso 1 1 d . . .
H76A H 0.9207 0.2649 0.7340 0.057 Uiso 1 1 calc R . .
H76B H 0.8922 0.3999 0.7276 0.057 Uiso 1 1 calc R . .
C77 C 0.9427(3) 0.4648(13) 0.7549(3) 0.046(3) Uiso 1 1 d . . .
H77A H 0.9621 0.4191 0.7725 0.055 Uiso 1 1 calc R . .
H77B H 0.9339 0.5541 0.7649 0.055 Uiso 1 1 calc R . .
C78 C 0.9580(3) 0.5134(14) 0.7252(3) 0.053(3) Uiso 1 1 d . . .
H78A H 0.9784 0.5806 0.7333 0.080 Uiso 1 1 calc R . .
H78B H 0.9394 0.5658 0.7084 0.080 Uiso 1 1 calc R . .
H78C H 0.9660 0.4252 0.7146 0.080 Uiso 1 1 calc R . .
N14 N 0.4609(3) 0.3077(11) 0.1032(2) 0.047(2) Uiso 1 1 d . . .
C79 C 0.4249(3) 0.3661(13) 0.0814(3) 0.049(3) Uiso 1 1 d . . .
H79A H 0.4191 0.3078 0.0600 0.059 Uiso 1 1 calc R . .
H79B H 0.4059 0.3446 0.0937 0.059 Uiso 1 1 calc R . .
C80 C 0.4228(3) 0.5263(15) 0.0724(3) 0.063(3) Uiso 1 1 d . . .
H80A H 0.4379 0.5469 0.0561 0.076 Uiso 1 1 calc R . .
H80B H 0.4321 0.5872 0.0931 0.076 Uiso 1 1 calc R . .
C81 C 0.3831(3) 0.5695(15) 0.0564(3) 0.055(3) Uiso 1 1 d . . .
H81A H 0.3684 0.5440 0.0727 0.066 Uiso 1 1 calc R . .
H81B H 0.3818 0.6792 0.0530 0.066 Uiso 1 1 calc R . .
C82 C 0.3675(4) 0.4976(16) 0.0242(3) 0.069(3) Uiso 1 1 d . . .
H82A H 0.3809 0.5270 0.0073 0.103 Uiso 1 1 calc R . .
H82B H 0.3423 0.5286 0.0163 0.103 Uiso 1 1 calc R . .
H82C H 0.3687 0.3887 0.0271 0.103 Uiso 1 1 calc R . .
C83 C 0.4911(3) 0.3624(15) 0.0885(3) 0.057(3) Uiso 1 1 d . . .
H83A H 0.5141 0.3250 0.1029 0.069 Uiso 1 1 calc R . .
H83B H 0.4918 0.4731 0.0897 0.069 Uiso 1 1 calc R . .
C84 C 0.4888(4) 0.3156(16) 0.0523(3) 0.070(4) Uiso 1 1 d . B .
H84A H 0.4644 0.3373 0.0384 0.083 Uiso 1 1 calc R . .
H84B H 0.4928 0.2063 0.0515 0.083 Uiso 1 1 calc R . .
C85 C 0.5165(5) 0.397(2) 0.0370(4) 0.096(5) Uiso 1 1 d D . .
H85A H 0.5388 0.4065 0.0551 0.115 Uiso 1 1 calc R A 1
H85B H 0.5223 0.3303 0.0194 0.115 Uiso 1 1 calc R A 1
C86 C 0.5086(9) 0.541(3) 0.0219(8) 0.096(10) Uiso 0.50 1 d PD B 1
H86A H 0.5305 0.5851 0.0176 0.144 Uiso 0.50 1 calc PR B 1
H86B H 0.4993 0.6057 0.0375 0.144 Uiso 0.50 1 calc PR B 1
H86C H 0.4905 0.5313 0.0005 0.144 Uiso 0.50 1 calc PR B 1
C86A C 0.5046(9) 0.409(4) 0.0004(6) 0.088(8) Uiso 0.50 1 d PD B 2
H86D H 0.4826 0.4695 -0.0054 0.131 Uiso 0.50 1 calc PR B 2
H86E H 0.4996 0.3088 -0.0095 0.131 Uiso 0.50 1 calc PR B 2
H86F H 0.5234 0.4567 -0.0088 0.131 Uiso 0.50 1 calc PR B 2
C87 C 0.4607(3) 0.1417(14) 0.1041(3) 0.055(3) Uiso 1 1 d . . .
H87A H 0.4853 0.1072 0.1146 0.066 Uiso 1 1 calc R . .
H87B H 0.4547 0.1049 0.0803 0.066 Uiso 1 1 calc R . .
C88 C 0.4351(3) 0.0691(15) 0.1227(3) 0.056(3) Uiso 1 1 d . . .
H88A H 0.4125 0.1271 0.1180 0.067 Uiso 1 1 calc R . .
H88B H 0.4458 0.0747 0.1474 0.067 Uiso 1 1 calc R . .
C89 C 0.4262(4) -0.0952(17) 0.1131(3) 0.072(4) Uiso 1 1 d . . .
H89A H 0.4126 -0.0993 0.0891 0.086 Uiso 1 1 calc R . .
H89B H 0.4490 -0.1504 0.1147 0.086 Uiso 1 1 calc R . .
C90 C 0.4055(4) -0.1709(15) 0.1341(3) 0.061(3) Uiso 1 1 d . . .
H90A H 0.4182 -0.1627 0.1580 0.092 Uiso 1 1 calc R . .
H90B H 0.4027 -0.2767 0.1276 0.092 Uiso 1 1 calc R . .
H90C H 0.3818 -0.1242 0.1307 0.092 Uiso 1 1 calc R . .
C91 C 0.4666(3) 0.3738(15) 0.1393(3) 0.056(3) Uiso 1 1 d . . .
H91A H 0.4678 0.4840 0.1372 0.067 Uiso 1 1 calc R . .
H91B H 0.4448 0.3511 0.1476 0.067 Uiso 1 1 calc R . .
C92 C 0.4982(3) 0.3260(13) 0.1660(3) 0.051(3) Uiso 1 1 d . . .
H92A H 0.5206 0.3591 0.1598 0.061 Uiso 1 1 calc R . .
H92B H 0.4987 0.2155 0.1676 0.061 Uiso 1 1 calc R . .
C93 C 0.4966(4) 0.3919(15) 0.1998(3) 0.060(3) Uiso 1 1 d . . .
H93A H 0.5170 0.3526 0.2174 0.073 Uiso 1 1 calc R . .
H93B H 0.4741 0.3577 0.2057 0.073 Uiso 1 1 calc R . .
C94 C 0.4977(3) 0.5650(15) 0.2012(3) 0.063(3) Uiso 1 1 d . . .
H94A H 0.5179 0.6009 0.1923 0.095 Uiso 1 1 calc R . .
H94B H 0.5007 0.5983 0.2247 0.095 Uiso 1 1 calc R . .
H94C H 0.4752 0.6052 0.1873 0.095 Uiso 1 1 calc R . .
N5 N 0.7732(3) 0.3312(11) 0.8582(3) 0.047(3) Uani 1 1 d . . .
O51 O 0.7964(3) 0.3756(14) 0.8436(3) 0.086(3) Uani 1 1 d . . .
O52 O 0.7694(2) 0.3723(9) 0.8851(2) 0.0430(19) Uani 1 1 d . . .
C25 C 0.7474(4) 0.2100(14) 0.8408(3) 0.053(3) Uani 1 1 d . . .
H25A H 0.7576 0.1594 0.8237 0.080 Uiso 1 1 calc R . .
H25B H 0.7243 0.2554 0.8297 0.080 Uiso 1 1 calc R . .
H25C H 0.7437 0.1370 0.8577 0.080 Uiso 1 1 calc R . .
N6 N 0.2246(3) 0.6634(12) 0.1411(3) 0.053(3) Uani 1 1 d . . .
O61 O 0.2290(3) 0.6124(11) 0.1141(2) 0.059(2) Uani 1 1 d . . .
O62 O 0.2014(3) 0.6230(14) 0.1539(3) 0.081(3) Uani 1 1 d . . .
C26 C 0.2499(4) 0.7792(16) 0.1582(3) 0.057(4) Uani 1 1 d . . .
H26A H 0.2742 0.7371 0.1647 0.085 Uiso 1 1 calc R . .
H26B H 0.2426 0.8140 0.1785 0.085 Uiso 1 1 calc R . .
H26C H 0.2496 0.8636 0.1427 0.085 Uiso 1 1 calc R . .
C21 C 0.3825(4) 0.3010(19) 0.4167(4) 0.023(4) Uiso 0.50 1 d PD . .
H21A H 0.3615 0.2848 0.4263 0.035 Uiso 0.50 1 calc PR . .
H21B H 0.3798 0.2421 0.3959 0.035 Uiso 0.50 1 calc PR . .
H21C H 0.3842 0.4074 0.4115 0.035 Uiso 0.50 1 calc PR . .
C22 C 0.4142(5) 0.256(3) 0.4407(4) 0.044(5) Uiso 0.50 1 d PD . .
H22A H 0.4238 0.1655 0.4317 0.053 Uiso 0.50 1 calc PR . .
H22B H 0.4323 0.3358 0.4423 0.053 Uiso 0.50 1 calc PR . .
O9 O 0.4108(4) 0.225(2) 0.4714(4) 0.074(5) Uani 0.50 1 d PDU . .
C23 C 0.4386(9) 0.175(3) 0.4946(9) 0.117(13) Uiso 0.50 1 d PD . .
H23A H 0.4398 0.2357 0.5152 0.140 Uiso 0.50 1 calc PR . .
H23B H 0.4603 0.1997 0.4863 0.140 Uiso 0.50 1 calc PR . .
C24 C 0.4426(5) 0.022(2) 0.5055(4) 0.034(4) Uiso 0.50 1 d PD . .
H24A H 0.4225 -0.0057 0.5154 0.052 Uiso 0.50 1 calc PR . .
H24B H 0.4652 0.0106 0.5226 0.052 Uiso 0.50 1 calc PR . .
H24C H 0.4428 -0.0424 0.4860 0.052 Uiso 0.50 1 calc PR . .

loop_
_atom_site_aniso_label
_atom_site_aniso_U_11
_atom_site_aniso_U_22
_atom_site_aniso_U_33
_atom_site_aniso_U_23
_atom_site_aniso_U_13
_atom_site_aniso_U_12
Ru1 0.0272(6) 0.0547(6) 0.0369(5) 0.0004(4) 0.0125(4) -0.0077(4)
Ru2 0.0275(5) 0.0323(5) 0.0296(5) -0.0014(3) 0.0058(4) 0.0013(4)
Ru3 0.0340(6) 0.0663(7) 0.0373(5) -0.0015(4) 0.0116(4) -0.0120(5)
Ru4 0.0256(5) 0.0317(5) 0.0281(4) -0.0021(3) 0.0063(4) 0.0000(4)
Cl10 0.057(2) 0.078(2) 0.0612(18) 0.0011(16) 0.0176(15) -0.0189(18)
Cl11 0.0361(17) 0.0506(19) 0.0349(14) 0.0001(10) 0.0100(12) -0.0039(12)
Cl12 0.0399(17) 0.064(2) 0.0590(17) -0.0044(15) 0.0197(13) 0.0051(16)
Cl13 0.0354(19) 0.079(3) 0.0439(17) 0.0073(13) 0.0052(14) -0.0120(15)
Cl20 0.0367(15) 0.0435(17) 0.0299(13) -0.0038(10) 0.0097(11) -0.0051(13)
Cl21 0.0302(15) 0.0412(17) 0.0351(13) 0.0012(11) 0.0047(10) -0.0019(13)
Cl22 0.0452(18) 0.0376(17) 0.0349(14) 0.0030(11) 0.0094(12) -0.0012(13)
Cl23 0.091(3) 0.075(3) 0.063(2) 0.0103(18) 0.0268(19) 0.004(2)
Cl30 0.074(3) 0.117(4) 0.074(2) -0.005(2) 0.0242(19) -0.032(3)
Cl31 0.055(3) 0.101(3) 0.069(2) -0.0014(18) 0.0231(19) -0.0171(19)
Cl32 0.0388(17) 0.074(2) 0.0544(16) -0.0091(15) 0.0110(12) 0.0128(16)
Cl33 0.059(2) 0.068(2) 0.0498(18) 0.0021(14) 0.0192(15) -0.0075(17)
Cl40 0.0341(15) 0.0461(17) 0.0294(13) -0.0041(10) 0.0068(10) -0.0062(13)
Cl41 0.0241(14) 0.0387(16) 0.0339(13) -0.0001(10) 0.0032(10) -0.0003(12)
Cl42 0.0335(16) 0.0372(15) 0.0363(15) 0.0035(11) 0.0090(11) 0.0005(13)
Cl43 0.067(2) 0.066(2) 0.0470(17) 0.0046(15) 0.0128(14) 0.0053(18)
N10 0.021(4) 0.039(6) 0.030(4) -0.005(4) 0.008(3) -0.010(4)
N20 0.030(5) 0.042(6) 0.033(5) -0.002(4) 0.017(4) -0.005(4)
N30 0.031(5) 0.018(5) 0.033(4) -0.006(3) 0.005(4) -0.008(4)
N40 0.023(5) 0.040(5) 0.028(4) -0.007(4) -0.001(3) -0.008(4)
N1A 0.036(6) 0.031(6) 0.030(5) -0.006(3) 0.003(4) -0.002(4)
N1B 0.027(5) 0.045(6) 0.020(4) 0.002(3) 0.003(4) 0.004(4)
N1C 0.029(6) 0.041(6) 0.041(6) -0.003(4) 0.009(4) -0.012(4)
N1D 0.013(4) 0.046(6) 0.026(4) 0.003(4) -0.004(3) 0.006(4)
N5 0.041(7) 0.046(7) 0.061(8) 0.010(5) 0.025(6) 0.011(5)
O51 0.092(9) 0.097(9) 0.085(7) 0.004(6) 0.051(7) -0.003(7)
O52 0.041(5) 0.045(5) 0.043(5) 0.003(4) 0.010(4) -0.001(4)
C25 0.061(9) 0.047(8) 0.046(7) -0.009(6) 0.002(6) 0.013(7)
N6 0.050(8) 0.056(8) 0.056(8) 0.011(5) 0.020(6) 0.006(6)
O61 0.066(6) 0.067(6) 0.044(5) 0.009(4) 0.010(4) -0.007(5)
O62 0.071(8) 0.096(8) 0.091(8) -0.008(6) 0.047(6) -0.022(7)
C26 0.065(10) 0.056(9) 0.049(8) -0.002(6) 0.014(7) 0.020(8)
O9 0.050(8) 0.096(9) 0.075(8) 0.045(7) 0.015(6) 0.009(7)

loop_
_atom_type_symbol
_atom_type_description
_atom_type_scat_dispersion_real
_atom_type_scat_dispersion_imag
_atom_type_scat_source
C C 0.0181 0.0091 'International Tables Vol C Tables 4.2.6.8 and 6.1.1.4'
H H 0.0000 0.0000 'International Tables Vol C Tables 4.2.6.8 and 6.1.1.4'
N N 0.0136 0.0070 'International Tables Vol C Tables 4.2.6.8 and 6.1.1.4'
O O 0.0227 0.0128 'International Tables Vol C Tables 4.2.6.8 and 6.1.1.4'
Cl Cl 0.2413 0.3112 'International Tables Vol C Tables 4.2.6.8 and 6.1.1.4'
Ru Ru -0.5010 1.5477 'International Tables Vol C Tables 4.2.6.8 and 6.1.1.4'

loop_
_geom_angle_atom_site_label_1
_geom_angle_atom_site_label_2
_geom_angle_atom_site_label_3
_geom_angle
_geom_angle_site_symmetry_1
_geom_angle_site_symmetry_3
_geom_angle_publ_flag
N1 Ru1 N1A 179.0(4) . . ?
N1 Ru1 Cl10 91.9(3) . . ?
N1A Ru1 Cl10 88.8(2) . . ?
N1 Ru1 Cl13 92.6(3) . . ?
N1A Ru1 Cl13 88.1(3) . . ?
Cl10 Ru1 Cl13 90.75(12) . . ?
N1 Ru1 Cl12 92.3(3) . . ?
N1A Ru1 Cl12 87.0(2) . . ?
Cl10 Ru1 Cl12 175.72(13) . . ?
Cl13 Ru1 Cl12 89.82(11) . . ?
N1 Ru1 Cl11 92.2(3) . . ?
N1A Ru1 Cl11 87.1(3) . . ?
Cl10 Ru1 Cl11 88.85(12) . . ?
Cl13 Ru1 Cl11 175.15(12) . . ?
Cl12 Ru1 Cl11 90.22(11) . . ?
N2 Ru2 N1B 89.7(4) . . ?
N2 Ru2 Cl21 176.1(3) . . ?
N1B Ru2 Cl21 88.4(2) . . ?
N2 Ru2 Cl23 90.4(3) . . ?
N1B Ru2 Cl23 178.2(2) . . ?
Cl21 Ru2 Cl23 91.61(13) . . ?
N2 Ru2 Cl22 93.1(3) . . ?
N1B Ru2 Cl22 89.3(2) . . ?
Cl21 Ru2 Cl22 90.21(10) . . ?
Cl23 Ru2 Cl22 88.85(11) . . ?
N2 Ru2 Cl20 87.8(3) . . ?
N1B Ru2 Cl20 89.4(2) . . ?
Cl21 Ru2 Cl20 88.79(9) . . ?
Cl23 Ru2 Cl20 92.45(11) . . ?
Cl22 Ru2 Cl20 178.38(10) . . ?
N3 Ru3 N1C 174.2(9) . . ?
N3 Ru3 Cl34 11.8(9) . . ?
N1C Ru3 Cl34 173.9(4) . . ?
N3 Ru3 Cl33 92.8(8) . . ?
N1C Ru3 Cl33 88.5(3) . . ?
Cl34 Ru3 Cl33 90.1(2) . . ?
N3 Ru3 Cl32 86.5(8) . . ?
N1C Ru3 Cl32 87.9(3) . . ?
Cl34 Ru3 Cl32 98.0(3) . . ?
Cl33 Ru3 Cl32 89.10(12) . . ?
N3 Ru3 Cl30 96.2(8) . . ?
N1C Ru3 Cl30 89.4(3) . . ?
Cl34 Ru3 Cl30 84.7(3) . . ?
Cl33 Ru3 Cl30 89.95(14) . . ?
Cl32 Ru3 Cl30 177.12(14) . . ?
N3 Ru3 Cl31 89.5(8) . . ?
N1C Ru3 Cl31 89.1(3) . . ?
Cl34 Ru3 Cl31 92.6(2) . . ?
Cl33 Ru3 Cl31 176.98(13) . . ?
Cl32 Ru3 Cl31 89.08(13) . . ?
Cl30 Ru3 Cl31 91.76(15) . . ?
N4 Ru4 N1D 89.1(3) . . ?
N4 Ru4 Cl41 174.6(3) . . ?
N1D Ru4 Cl41 88.5(2) . . ?
N4 Ru4 Cl42 94.8(3) . . ?
N1D Ru4 Cl42 89.1(2) . . ?
Cl41 Ru4 Cl42 90.00(10) . . ?
N4 Ru4 Cl43 92.4(3) . . ?
N1D Ru4 Cl43 177.9(3) . . ?
Cl41 Ru4 Cl43 90.16(11) . . ?
Cl42 Ru4 Cl43 89.29(11) . . ?
N4 Ru4 Cl40 86.6(3) . . ?
N1D Ru4 Cl40 89.5(2) . . ?
Cl41 Ru4 Cl40 88.54(10) . . ?
Cl42 Ru4 Cl40 177.99(11) . . ?
Cl43 Ru4 Cl40 92.09(11) . . ?
O4 N4 Ru4 169.8(9) . . ?
O2 N2 Ru2 172.9(11) . . ?
O1 N1 Ru1 171.7(11) . . ?
Cl34 O3 N3 30(2) . . ?
Cl34 N3 O3 28.1(19) . . ?
Cl34 N3 Ru3 132(3) . . ?
O3 N3 Ru3 159(3) . . ?
O3 Cl34 N3 122(4) . . ?
O3 Cl34 Ru3 157(3) . . ?
N3 Cl34 Ru3 36(2) . . ?
C1 N10 C4 108.1(8) . . ?
C6 N20 C9 106.1(8) . . ?
C14 N30 C11 110.9(8) . . ?
C19 N40 C16 105.7(8) . . ?
N10 C1 C20 125.8(9) . . ?
N10 C1 C2 107.8(9) . . ?
C20 C1 C2 126.2(10) . . ?
C3 C2 C1 108.5(10) . . ?
C2 C3 C4 107.0(9) . . ?
N10 C4 C5 124.8(9) . . ?
N10 C4 C3 108.6(9) . . ?
C5 C4 C3 126.3(10) . . ?
C6 C5 C4 126.9(9) . . ?
C6 C5 C4B 116.5(8) . . ?
C4 C5 C4B 116.5(9) . . ?
C5 C6 N20 125.5(9) . . ?
C5 C6 C7 124.2(9) . . ?
N20 C6 C7 110.3(9) . . ?
C8 C7 C6 107.9(10) . . ?
C7 C8 C9 106.7(10) . . ?
C10 C9 N20 126.3(10) . . ?
C10 C9 C8 124.6(10) . . ?
N20 C9 C8 108.9(9) . . ?
C11 C10 C9 124.6(10) . . ?
C11 C10 C4C 116.5(9) . . ?
C9 C10 C4C 118.5(9) . . ?
N30 C11 C10 126.5(10) . . ?
N30 C11 C12 106.4(9) . . ?
C10 C11 C12 126.9(10) . . ?
C13 C12 C11 108.2(10) . . ?
C12 C13 C14 108.1(10) . . ?
N30 C14 C15 126.7(9) . . ?
N30 C14 C13 106.4(8) . . ?
C15 C14 C13 126.9(9) . . ?
C14 C15 C16 127.5(9) . . ?
C14 C15 C4D 117.1(9) . . ?
C16 C15 C4D 115.4(8) . . ?
C15 C16 N40 125.4(9) . . ?
C15 C16 C17 126.9(9) . . ?
N40 C16 C17 107.7(9) . . ?
C18 C17 C16 108.8(9) . . ?
C17 C18 C19 106.8(10) . . ?
N40 C19 C20 124.6(9) . . ?
N40 C19 C18 110.8(9) . . ?
C20 C19 C18 124.3(10) . . ?
C1 C20 C19 124.8(10) . . ?
C1 C20 C4A 117.5(9) . . ?
C19 C20 C4A 117.7(9) . . ?
C2A N1A C6A 116.9(10) . . ?
C2A N1A Ru1 122.9(7) . . ?
C6A N1A Ru1 120.1(8) . . ?
C2B N1B C6B 120.0(9) . . ?
C2B N1B Ru2 121.2(6) . . ?
C6B N1B Ru2 118.7(7) . . ?
C6C N1C C2C 117.8(10) . . ?
C6C N1C Ru3 119.6(7) . . ?
C2C N1C Ru3 122.6(8) . . ?
C2D N1D C6D 117.6(8) . . ?
C2D N1D Ru4 123.4(6) . . ?
C6D N1D Ru4 118.7(7) . . ?
N1A C2A C3A 124.6(10) . . ?
N1B C2B C3B 122.1(9) . . ?
C3C C2C N1C 123.1(12) . . ?
N1D C2D C3D 122.7(9) . . ?
C4A C3A C2A 118.5(11) . . ?
C2B C3B C4B 116.1(10) . . ?
C2C C3C C4C 120.6(10) . . ?
C4D C3D C2D 120.9(10) . . ?
C3A C4A C5A 117.2(11) . . ?
C3A C4A C20 119.8(10) . . ?
C5A C4A C20 123.0(10) . . ?
C5B C4B C3B 119.1(9) . . ?
C5B C4B C5 123.1(9) . . ?
C3B C4B C5 117.8(9) . . ?
C3C C4C C5C 116.9(10) . . ?
C3C C4C C10 123.2(9) . . ?
C5C C4C C10 119.9(10) . . ?
C3D C4D C5D 116.3(9) . . ?
C3D C4D C15 122.8(9) . . ?
C5D C4D C15 120.8(8) . . ?
C4A C5A C6A 120.4(11) . . ?
C4B C5B C6B 121.7(9) . . ?
C6C C5C C4C 120.0(11) . . ?
C4D C5D C6D 120.2(10) . . ?
N1A C6A C5A 122.3(11) . . ?
N1B C6B C5B 120.8(10) . . ?
N1C C6C C5C 121.5(10) . . ?
N1D C6D C5D 122.1(10) . . ?
C31 N11 C39 108.3(8) . . ?
C31 N11 C35 110.7(8) . . ?
C39 N11 C35 109.0(9) . . ?
C31 N11 C43 111.4(9) . . ?
C39 N11 C43 110.2(8) . . ?
C35 N11 C43 107.3(8) . . ?
C32 C31 N11 117.4(8) . . ?
C31 C32 C33 111.4(9) . . ?
C34 C33 C32 115.1(9) . . ?
C36 C35 N11 115.0(9) . . ?
C35 C36 C37 112.3(9) . . ?
C36 C37 C38 113.0(9) . . ?
N11 C39 C40 119.1(8) . . ?
C41 C40 C39 109.8(9) . . ?
C42 C41 C40 113.3(11) . . ?
C44 C43 N11 116.3(9) . . ?
C43 C44 C45 110.2(9) . . ?
C44 C45 C46 111.6(10) . . ?
C55 N12 C47 106.8(8) . . ?
C55 N12 C51 113.0(8) . . ?
C47 N12 C51 110.2(8) . . ?
C55 N12 C59 109.3(8) . . ?
C47 N12 C59 111.4(8) . . ?
C51 N12 C59 106.1(8) . . ?
C48 C47 N12 114.4(9) . . ?
C47 C48 C49 110.8(10) . . ?
C50 C49 C48 111.2(10) . . ?
C52 C51 N12 117.9(11) . . ?
C51 C52 C53 112.1(14) . . ?
C54 C53 C52 113.6(16) . . ?
N12 C55 C56 117.0(9) . . ?
C55 C56 C57 110.9(10) . . ?
C58 C57 C56 113.7(11) . . ?
C60 C59 N12 116.4(9) . . ?
C59 C60 C61 109.0(9) . . ?
C62 C61 C60 110.2(10) . . ?
C63 N13 C75 107.0(8) . . ?
C63 N13 C71 112.0(8) . . ?
C75 N13 C71 112.4(8) . . ?
C63 N13 C67 111.3(8) . . ?
C75 N13 C67 110.7(8) . . ?
C71 N13 C67 103.4(7) . . ?
N13 C63 C64 117.3(9) . . ?
C63 C64 C65 111.3(9) . . ?
C66 C65 C64 112.6(9) . . ?
C68 C67 N13 115.7(8) . . ?
C67 C68 C69 108.4(8) . . ?
C70 C69 C68 113.6(9) . . ?
C72 C71 N13 113.5(8) . . ?
C71 C72 C73 110.0(9) . . ?
C74 C73 C72 113.9(10) . . ?
N13 C75 C76 115.6(9) . . ?
C77 C76 C75 110.0(9) . . ?
C76 C77 C78 112.5(9) . . ?
C87 N14 C83 110.2(9) . . ?
C87 N14 C79 110.0(9) . . ?
C83 N14 C79 109.4(8) . . ?
C87 N14 C91 111.1(9) . . ?
C83 N14 C91 107.4(9) . . ?
C79 N14 C91 108.8(9) . . ?
C80 C79 N14 117.3(10) . . ?
C79 C80 C81 109.5(10) . . ?
C82 C81 C80 115.1(11) . . ?
N14 C83 C84 114.8(10) . . ?
C83 C84 C85 112.0(12) . . ?
C86 C85 C86A 60.8(18) . . ?
C86 C85 C84 120(2) . . ?
C86A C85 C84 111.5(17) . . ?
N14 C87 C88 116.7(10) . . ?
C87 C88 C89 114.5(11) . . ?
C90 C89 C88 114.5(11) . . ?
C92 C91 N14 119.4(10) . . ?
C91 C92 C93 110.5(11) . . ?
C92 C93 C94 114.6(10) . . ?
O52 N5 O51 126.2(12) . . ?
O52 N5 C25 116.1(10) . . ?
O51 N5 C25 117.7(12) . . ?
O62 N6 O61 123.1(12) . . ?
O62 N6 C26 119.1(12) . . ?
O61 N6 C26 117.8(11) . . ?
O9 C22 C21 116.7(18) . . ?
C22 O9 C23 120(3) . . ?
O9 C23 C24 124(3) . . ?

loop_
_geom_bond_atom_site_label_1
_geom_bond_atom_site_label_2
_geom_bond_distance
_geom_bond_site_symmetry_2
_geom_bond_publ_flag
Ru1 N1 1.802(9) . ?
Ru1 N1A 2.136(10) . ?
Ru1 Cl10 2.341(4) . ?
Ru1 Cl13 2.372(3) . ?
Ru1 Cl12 2.378(4) . ?
Ru1 Cl11 2.381(3) . ?
Ru2 N2 1.816(9) . ?
Ru2 N1B 2.140(8) . ?
Ru2 Cl21 2.350(3) . ?
Ru2 Cl23 2.365(4) . ?
Ru2 Cl22 2.367(3) . ?
Ru2 Cl20 2.384(3) . ?
Ru3 N3 1.834(15) . ?
Ru3 N1C 2.140(10) . ?
Ru3 Cl34 2.313(11) . ?
Ru3 Cl33 2.343(4) . ?
Ru3 Cl32 2.360(4) . ?
Ru3 Cl30 2.373(5) . ?
Ru3 Cl31 2.375(4) . ?
Ru4 N4 1.764(8) . ?
Ru4 N1D 2.107(8) . ?
Ru4 Cl41 2.347(3) . ?
Ru4 Cl42 2.368(3) . ?
Ru4 Cl43 2.371(4) . ?
Ru4 Cl40 2.388(3) . ?
O4 N4 1.082(9) . ?
O2 N2 0.956(9) . ?
O1 N1 1.032(10) . ?
O3 Cl34 0.61(2) . ?
O3 N3 1.093(19) . ?
N3 Cl34 0.64(2) . ?
N10 C1 1.372(13) . ?
N10 C4 1.375(14) . ?
N20 C6 1.390(13) . ?
N20 C9 1.403(14) . ?
N30 C14 1.360(13) . ?
N30 C11 1.383(13) . ?
N40 C19 1.369(14) . ?
N40 C16 1.397(13) . ?
C1 C20 1.408(14) . ?
C1 C2 1.419(15) . ?
C2 C3 1.358(15) . ?
C3 C4 1.421(15) . ?
C4 C5 1.409(15) . ?
C5 C6 1.369(14) . ?
C5 C4B 1.525(14) . ?
C6 C7 1.428(15) . ?
C7 C8 1.372(15) . ?
C8 C9 1.463(15) . ?
C9 C10 1.395(15) . ?
C10 C11 1.394(15) . ?
C10 C4C 1.495(14) . ?
C11 C12 1.409(15) . ?
C12 C13 1.377(15) . ?
C13 C14 1.424(15) . ?
C14 C15 1.371(14) . ?
C15 C16 1.389(14) . ?
C15 C4D 1.477(14) . ?
C16 C17 1.450(14) . ?
C17 C18 1.323(15) . ?
C18 C19 1.430(15) . ?
C19 C20 1.409(14) . ?
C20 C4A 1.510(15) . ?
N1A C2A 1.314(14) . ?
N1A C6A 1.331(14) . ?
N1B C2B 1.331(13) . ?
N1B C6B 1.334(13) . ?
N1C C6C 1.355(14) . ?
N1C C2C 1.360(15) . ?
N1D C2D 1.311(13) . ?
N1D C6D 1.381(13) . ?
C2A C3A 1.397(15) . ?
C2B C3B 1.418(16) . ?
C2C C3C 1.341(16) . ?
C2D C3D 1.426(15) . ?
C3A C4A 1.372(16) . ?
C3B C4B 1.431(14) . ?
C3C C4C 1.381(15) . ?
C3D C4D 1.384(14) . ?
C4A C5A 1.378(16) . ?
C4B C5B 1.332(15) . ?
C4C C5C 1.414(16) . ?
C4D C5D 1.397(15) . ?
C5A C6A 1.390(16) . ?
C5B C6B 1.375(15) . ?
C5C C6C 1.370(16) . ?
C5D C6D 1.411(16) . ?
N11 C31 1.500(14) . ?
N11 C39 1.514(14) . ?
N11 C35 1.544(14) . ?
N11 C43 1.546(14) . ?
C31 C32 1.460(16) . ?
C32 C33 1.537(15) . ?
C33 C34 1.506(17) . ?
C35 C36 1.483(16) . ?
C36 C37 1.499(17) . ?
C37 C38 1.503(16) . ?
C39 C40 1.522(15) . ?
C40 C41 1.519(15) . ?
C41 C42 1.498(17) . ?
C43 C44 1.500(16) . ?
C44 C45 1.511(15) . ?
C45 C46 1.519(17) . ?
N12 C55 1.503(14) . ?
N12 C47 1.519(13) . ?
N12 C51 1.527(15) . ?
N12 C59 1.542(14) . ?
C47 C48 1.511(16) . ?
C48 C49 1.540(16) . ?
C49 C50 1.486(18) . ?
C51 C52 1.46(2) . ?
C52 C53 1.606(16) . ?
C53 C54 1.42(2) . ?
C55 C56 1.537(15) . ?
C56 C57 1.544(17) . ?
C57 C58 1.501(17) . ?
C59 C60 1.519(15) . ?
C60 C61 1.534(16) . ?
C61 C62 1.485(18) . ?
N13 C63 1.484(14) . ?
N13 C75 1.513(15) . ?
N13 C71 1.523(13) . ?
N13 C67 1.563(13) . ?
C63 C64 1.497(16) . ?
C64 C65 1.544(15) . ?
C65 C66 1.512(16) . ?
C67 C68 1.528(15) . ?
C68 C69 1.539(15) . ?
C69 C70 1.528(17) . ?
C71 C72 1.499(15) . ?
C72 C73 1.564(15) . ?
C73 C74 1.521(17) . ?
C75 C76 1.545(17) . ?
C76 C77 1.515(17) . ?
C77 C78 1.517(17) . ?
N14 C87 1.484(16) . ?
N14 C83 1.500(15) . ?
N14 C79 1.543(15) . ?
N14 C91 1.543(15) . ?
C79 C80 1.474(17) . ?
C80 C81 1.555(16) . ?
C81 C82 1.450(16) . ?
C83 C84 1.510(17) . ?
C84 C85 1.53(2) . ?
C85 C86 1.43(3) . ?
C85 C86A 1.45(2) . ?
C87 C88 1.512(16) . ?
C88 C89 1.536(19) . ?
C89 C90 1.458(19) . ?
C91 C92 1.486(16) . ?
C92 C93 1.506(17) . ?
C93 C94 1.547(19) . ?
N5 O52 1.187(13) . ?
N5 O51 1.241(15) . ?
N5 C25 1.522(17) . ?
N6 O62 1.182(14) . ?
N6 O61 1.232(14) . ?
N6 C26 1.473(18) . ?
C21 C22 1.43(2) . ?
C22 O9 1.30(2) . ?
O9 C23 1.32(2) . ?
C23 C24 1.43(3) . ?

loop_
_geom_torsion_atom_site_label_1
_geom_torsion_atom_site_label_2
_geom_torsion_atom_site_label_3
_geom_torsion_atom_site_label_4
_geom_torsion
_geom_torsion_site_symmetry_1
_geom_torsion_site_symmetry_2
_geom_torsion_site_symmetry_3
_geom_torsion_site_symmetry_4
_geom_torsion_publ_flag
N1D Ru4 N4 O4 -78(5) . . . . ?
Cl41 Ru4 N4 O4 -14(7) . . . . ?
Cl42 Ru4 N4 O4 -167(5) . . . . ?
Cl43 Ru4 N4 O4 104(5) . . . . ?
Cl40 Ru4 N4 O4 12(5) . . . . ?
N1B Ru2 N2 O2 68(9) . . . . ?
Cl21 Ru2 N2 O2 7(12) . . . . ?
Cl23 Ru2 N2 O2 -114(9) . . . . ?
Cl22 Ru2 N2 O2 157(9) . . . . ?
Cl20 Ru2 N2 O2 -22(9) . . . . ?
N1A Ru1 N1 O1 0(30) . . . . ?
Cl10 Ru1 N1 O1 -132(8) . . . . ?
Cl13 Ru1 N1 O1 137(8) . . . . ?
Cl12 Ru1 N1 O1 47(8) . . . . ?
Cl11 Ru1 N1 O1 -43(8) . . . . ?
Cl34 O3 N3 Ru3 23(6) . . . . ?
N1C Ru3 N3 Cl34 -180(100) . . . . ?
Cl33 Ru3 N3 Cl34 -77(4) . . . . ?
Cl32 Ru3 N3 Cl34 -166(4) . . . . ?
Cl30 Ru3 N3 Cl34 13(4) . . . . ?
Cl31 Ru3 N3 Cl34 105(4) . . . . ?
N1C Ru3 N3 O3 166(5) . . . . ?
Cl34 Ru3 N3 O3 -14(4) . . . . ?
Cl33 Ru3 N3 O3 -91(6) . . . . ?
Cl32 Ru3 N3 O3 180(100) . . . . ?
Cl30 Ru3 N3 O3 -1(6) . . . . ?
Cl31 Ru3 N3 O3 91(6) . . . . ?
N3 O3 Cl34 Ru3 -16(5) . . . . ?
Ru3 N3 Cl34 O3 -169(3) . . . . ?
O3 N3 Cl34 Ru3 169(3) . . . . ?
N3 Ru3 Cl34 O3 24(7) . . . . ?
N1C Ru3 Cl34 O3 -157(6) . . . . ?
Cl33 Ru3 Cl34 O3 127(7) . . . . ?
Cl32 Ru3 Cl34 O3 38(7) . . . . ?
Cl30 Ru3 Cl34 O3 -143(7) . . . . ?
Cl31 Ru3 Cl34 O3 -51(7) . . . . ?
N1C Ru3 Cl34 N3 180(100) . . . . ?
Cl33 Ru3 Cl34 N3 103(4) . . . . ?
Cl32 Ru3 Cl34 N3 14(4) . . . . ?
Cl30 Ru3 Cl34 N3 -167(4) . . . . ?
Cl31 Ru3 Cl34 N3 -75(4) . . . . ?
C4 N10 C1 C20 174.7(9) . . . . ?
C4 N10 C1 C2 -1.6(11) . . . . ?
N10 C1 C2 C3 0.5(11) . . . . ?
C20 C1 C2 C3 -175.8(9) . . . . ?
C1 C2 C3 C4 0.8(11) . . . . ?
C1 N10 C4 C5 176.1(9) . . . . ?
C1 N10 C4 C3 2.1(11) . . . . ?
C2 C3 C4 N10 -1.8(12) . . . . ?
C2 C3 C4 C5 -175.6(9) . . . . ?
N10 C4 C5 C6 -1.5(16) . . . . ?
C3 C4 C5 C6 171.4(10) . . . . ?
N10 C4 C5 C4B 177.3(9) . . . . ?
C3 C4 C5 C4B -9.8(15) . . . . ?
C4 C5 C6 N20 5.7(16) . . . . ?
C4B C5 C6 N20 -173.0(8) . . . . ?
C4 C5 C6 C7 -176.5(9) . . . . ?
C4B C5 C6 C7 4.7(14) . . . . ?
C9 N20 C6 C5 178.0(9) . . . . ?
C9 N20 C6 C7 0.0(10) . . . . ?
C5 C6 C7 C8 -178.3(9) . . . . ?
N20 C6 C7 C8 -0.2(11) . . . . ?
C6 C7 C8 C9 0.4(11) . . . . ?
C6 N20 C9 C10 -174.1(9) . . . . ?
C6 N20 C9 C8 0.2(10) . . . . ?
C7 C8 C9 C10 174.0(9) . . . . ?
C7 C8 C9 N20 -0.4(11) . . . . ?
N20 C9 C10 C11 -6.3(16) . . . . ?
C8 C9 C10 C11 -179.8(10) . . . . ?
N20 C9 C10 C4C 166.6(9) . . . . ?
C8 C9 C10 C4C -6.9(14) . . . . ?
C14 N30 C11 C10 -174.7(9) . . . . ?
C14 N30 C11 C12 0.2(11) . . . . ?
C9 C10 C11 N30 -0.4(16) . . . . ?
C4C C10 C11 N30 -173.5(9) . . . . ?
C9 C10 C11 C12 -174.4(10) . . . . ?
C4C C10 C11 C12 12.6(15) . . . . ?
N30 C11 C12 C13 -0.8(11) . . . . ?
C10 C11 C12 C13 174.1(10) . . . . ?
C11 C12 C13 C14 1.0(12) . . . . ?
C11 N30 C14 C15 179.5(9) . . . . ?
C11 N30 C14 C13 0.4(11) . . . . ?
C12 C13 C14 N30 -0.9(11) . . . . ?
C12 C13 C14 C15 -180.0(9) . . . . ?
N30 C14 C15 C16 5.3(17) . . . . ?
C13 C14 C15 C16 -175.9(10) . . . . ?
N30 C14 C15 C4D -175.7(9) . . . . ?
C13 C14 C15 C4D 3.2(15) . . . . ?
C14 C15 C16 N40 -5.3(16) . . . . ?
C4D C15 C16 N40 175.6(8) . . . . ?
C14 C15 C16 C17 172.1(9) . . . . ?
C4D C15 C16 C17 -7.0(14) . . . . ?
C19 N40 C16 C15 -178.5(9) . . . . ?
C19 N40 C16 C17 3.7(10) . . . . ?
C15 C16 C17 C18 178.4(10) . . . . ?
N40 C16 C17 C18 -3.9(11) . . . . ?
C16 C17 C18 C19 2.3(11) . . . . ?
C16 N40 C19 C20 172.3(9) . . . . ?
C16 N40 C19 C18 -2.4(11) . . . . ?
C17 C18 C19 N40 0.0(12) . . . . ?
C17 C18 C19 C20 -174.7(9) . . . . ?
N10 C1 C20 C19 -0.2(15) . . . . ?
C2 C1 C20 C19 175.5(9) . . . . ?
N10 C1 C20 C4A 178.0(9) . . . . ?
C2 C1 C20 C4A -6.3(14) . . . . ?
N40 C19 C20 C1 6.3(15) . . . . ?
C18 C19 C20 C1 -179.8(9) . . . . ?
N40 C19 C20 C4A -171.9(9) . . . . ?
C18 C19 C20 C4A 2.0(14) . . . . ?
N1 Ru1 N1A C2A -85(24) . . . . ?
Cl10 Ru1 N1A C2A 47.2(8) . . . . ?
Cl13 Ru1 N1A C2A 137.9(8) . . . . ?
Cl12 Ru1 N1A C2A -132.1(8) . . . . ?
Cl11 Ru1 N1A C2A -41.8(8) . . . . ?
N1 Ru1 N1A C6A 91(24) . . . . ?
Cl10 Ru1 N1A C6A -136.5(8) . . . . ?
Cl13 Ru1 N1A C6A -45.7(8) . . . . ?
Cl12 Ru1 N1A C6A 44.3(8) . . . . ?
Cl11 Ru1 N1A C6A 134.6(8) . . . . ?
N2 Ru2 N1B C2B -131.6(9) . . . . ?
Cl21 Ru2 N1B C2B 45.0(8) . . . . ?
Cl23 Ru2 N1B C2B 137(8) . . . . ?
Cl22 Ru2 N1B C2B 135.3(8) . . . . ?
Cl20 Ru2 N1B C2B -43.8(8) . . . . ?
N2 Ru2 N1B C6B 46.3(8) . . . . ?
Cl21 Ru2 N1B C6B -137.1(8) . . . . ?
Cl23 Ru2 N1B C6B -45(9) . . . . ?
Cl22 Ru2 N1B C6B -46.9(8) . . . . ?
Cl20 Ru2 N1B C6B 134.1(8) . . . . ?
N3 Ru3 N1C C6C 150(8) . . . . ?
Cl34 Ru3 N1C C6C -29(3) . . . . ?
Cl33 Ru3 N1C C6C 46.7(7) . . . . ?
Cl32 Ru3 N1C C6C 135.9(8) . . . . ?
Cl30 Ru3 N1C C6C -43.2(8) . . . . ?
Cl31 Ru3 N1C C6C -135.0(8) . . . . ?
N3 Ru3 N1C C2C -31(8) . . . . ?
Cl34 Ru3 N1C C2C 150(3) . . . . ?
Cl33 Ru3 N1C C2C -133.6(9) . . . . ?
Cl32 Ru3 N1C C2C -44.4(8) . . . . ?
Cl30 Ru3 N1C C2C 136.5(9) . . . . ?
Cl31 Ru3 N1C C2C 44.7(9) . . . . ?
N4 Ru4 N1D C2D 125.8(9) . . . . ?
Cl41 Ru4 N1D C2D -49.4(9) . . . . ?
Cl42 Ru4 N1D C2D -139.4(9) . . . . ?
Cl43 Ru4 N1D C2D -99(7) . . . . ?
Cl40 Ru4 N1D C2D 39.2(9) . . . . ?
N4 Ru4 N1D C6D -48.0(8) . . . . ?
Cl41 Ru4 N1D C6D 136.8(8) . . . . ?
Cl42 Ru4 N1D C6D 46.8(8) . . . . ?
Cl43 Ru4 N1D C6D 87(7) . . . . ?
Cl40 Ru4 N1D C6D -134.6(8) . . . . ?
C6A N1A C2A C3A 0.1(15) . . . . ?
Ru1 N1A C2A C3A 176.6(8) . . . . ?
C6B N1B C2B C3B -4.4(16) . . . . ?
Ru2 N1B C2B C3B 173.4(8) . . . . ?
C6C N1C C2C C3C -2.1(16) . . . . ?
Ru3 N1C C2C C3C 178.2(8) . . . . ?
C6D N1D C2D C3D 0.2(17) . . . . ?
Ru4 N1D C2D C3D -173.6(8) . . . . ?
N1A C2A C3A C4A -0.6(16) . . . . ?
N1B C2B C3B C4B 3.1(16) . . . . ?
N1C C2C C3C C4C 3.4(17) . . . . ?
N1D C2D C3D C4D 3.0(17) . . . . ?
C2A C3A C4A C5A 2.2(16) . . . . ?
C2A C3A C4A C20 -175.6(9) . . . . ?
C1 C20 C4A C3A -71.7(13) . . . . ?
C19 C20 C4A C3A 106.7(12) . . . . ?
C1 C20 C4A C5A 110.6(12) . . . . ?
C19 C20 C4A C5A -71.1(13) . . . . ?
C2B C3B C4B C5B -0.2(15) . . . . ?
C2B C3B C4B C5 -177.6(9) . . . . ?
C6 C5 C4B C5B -94.5(12) . . . . ?
C4 C5 C4B C5B 86.6(12) . . . . ?
C6 C5 C4B C3B 82.8(12) . . . . ?
C4 C5 C4B C3B -96.1(11) . . . . ?
C2C C3C C4C C5C -1.6(15) . . . . ?
C2C C3C C4C C10 -179.7(10) . . . . ?
C11 C10 C4C C3C -119.6(11) . . . . ?
C9 C10 C4C C3C 66.9(13) . . . . ?
C11 C10 C4C C5C 62.3(12) . . . . ?
C9 C10 C4C C5C -111.2(12) . . . . ?
C2D C3D C4D C5D -4.2(15) . . . . ?
C2D C3D C4D C15 175.8(10) . . . . ?
C14 C15 C4D C3D 96.4(12) . . . . ?
C16 C15 C4D C3D -84.4(12) . . . . ?
C14 C15 C4D C5D -83.5(12) . . . . ?
C16 C15 C4D C5D 95.6(11) . . . . ?
C3A C4A C5A C6A -3.4(17) . . . . ?
C20 C4A C5A C6A 174.4(10) . . . . ?
C3B C4B C5B C6B -1.4(15) . . . . ?
C5 C4B C5B C6B 175.8(10) . . . . ?
C3C C4C C5C C6C -1.4(15) . . . . ?
C10 C4C C5C C6C 176.8(9) . . . . ?
C3D C4D C5D C6D 2.6(15) . . . . ?
C15 C4D C5D C6D -177.5(10) . . . . ?
C2A N1A C6A C5A -1.4(16) . . . . ?
Ru1 N1A C6A C5A -178.0(8) . . . . ?
C4A C5A C6A N1A 3.1(17) . . . . ?
C2B N1B C6B C5B 2.7(16) . . . . ?
Ru2 N1B C6B C5B -175.2(8) . . . . ?
C4B C5B C6B N1B 0.3(17) . . . . ?
C2C N1C C6C C5C -1.1(15) . . . . ?
Ru3 N1C C6C C5C 178.6(8) . . . . ?
C4C C5C C6C N1C 2.8(16) . . . . ?
C2D N1D C6D C5D -1.9(16) . . . . ?
Ru4 N1D C6D C5D 172.3(8) . . . . ?
C4D C5D C6D N1D 0.5(17) . . . . ?
C39 N11 C31 C32 176.4(10) . . . . ?
C35 N11 C31 C32 -64.2(12) . . . . ?
C43 N11 C31 C32 55.0(12) . . . . ?
N11 C31 C32 C33 173.1(9) . . . . ?
C31 C32 C33 C34 178.1(10) . . . . ?
C31 N11 C35 C36 -66.2(11) . . . . ?
C39 N11 C35 C36 52.9(12) . . . . ?
C43 N11 C35 C36 172.1(9) . . . . ?
N11 C35 C36 C37 177.1(9) . . . . ?
C35 C36 C37 C38 178.7(10) . . . . ?
C31 N11 C39 C40 178.8(9) . . . . ?
C35 N11 C39 C40 58.3(11) . . . . ?
C43 N11 C39 C40 -59.1(13) . . . . ?
N11 C39 C40 C41 -172.8(9) . . . . ?
C39 C40 C41 C42 -60.6(13) . . . . ?
C31 N11 C43 C44 62.9(12) . . . . ?
C39 N11 C43 C44 -57.3(13) . . . . ?
C35 N11 C43 C44 -175.8(9) . . . . ?
N11 C43 C44 C45 -177.7(9) . . . . ?
C43 C44 C45 C46 -174.3(10) . . . . ?
C55 N12 C47 C48 178.3(10) . . . . ?
C51 N12 C47 C48 -58.5(12) . . . . ?
C59 N12 C47 C48 59.0(12) . . . . ?
N12 C47 C48 C49 -171.1(10) . . . . ?
C47 C48 C49 C50 -177.5(11) . . . . ?
C55 N12 C51 C52 58.6(14) . . . . ?
C47 N12 C51 C52 -60.9(13) . . . . ?
C59 N12 C51 C52 178.4(11) . . . . ?
N12 C51 C52 C53 -169.7(11) . . . . ?
C51 C52 C53 C54 68(2) . . . . ?
C47 N12 C55 C56 -168.2(10) . . . . ?
C51 N12 C55 C56 70.4(13) . . . . ?
C59 N12 C55 C56 -47.5(12) . . . . ?
N12 C55 C56 C57 -172.7(10) . . . . ?
C55 C56 C57 C58 -171.1(11) . . . . ?
C55 N12 C59 C60 -63.9(11) . . . . ?
C47 N12 C59 C60 54.0(12) . . . . ?
C51 N12 C59 C60 173.9(9) . . . . ?
N12 C59 C60 C61 173.9(9) . . . . ?
C59 C60 C61 C62 179.9(9) . . . . ?
C75 N13 C63 C64 -177.6(10) . . . . ?
C71 N13 C63 C64 -53.9(13) . . . . ?
C67 N13 C63 C64 61.3(12) . . . . ?
N13 C63 C64 C65 179.1(9) . . . . ?
C63 C64 C65 C66 -173.6(10) . . . . ?
C63 N13 C67 C68 58.0(12) . . . . ?
C75 N13 C67 C68 -60.9(11) . . . . ?
C71 N13 C67 C68 178.5(9) . . . . ?
N13 C67 C68 C69 175.9(9) . . . . ?
C67 C68 C69 C70 178.9(10) . . . . ?
C63 N13 C71 C72 -60.1(12) . . . . ?
C75 N13 C71 C72 60.5(11) . . . . ?
C67 N13 C71 C72 179.9(9) . . . . ?
N13 C71 C72 C73 -174.4(9) . . . . ?
C71 C72 C73 C74 -58.5(13) . . . . ?
C63 N13 C75 C76 170.5(10) . . . . ?
C71 N13 C75 C76 47.1(12) . . . . ?
C67 N13 C75 C76 -68.0(12) . . . . ?
N13 C75 C76 C77 176.6(9) . . . . ?
C75 C76 C77 C78 178.2(10) . . . . ?
C87 N14 C79 C80 -168.9(10) . . . . ?
C83 N14 C79 C80 -47.7(13) . . . . ?
C91 N14 C79 C80 69.2(13) . . . . ?
N14 C79 C80 C81 -169.8(9) . . . . ?
C79 C80 C81 C82 -64.8(14) . . . . ?
C87 N14 C83 C84 62.2(13) . . . . ?
C79 N14 C83 C84 -58.8(14) . . . . ?
C91 N14 C83 C84 -176.7(11) . . . . ?
N14 C83 C84 C85 170.0(11) . . . . ?
C83 C84 C85 C86 -85(2) . . . . ?
C83 C84 C85 C86A -153.1(18) . . . . ?
C83 N14 C87 C88 171.6(9) . . . . ?
C79 N14 C87 C88 -67.8(12) . . . . ?
C91 N14 C87 C88 52.7(13) . . . . ?
N14 C87 C88 C89 160.2(10) . . . . ?
C87 C88 C89 C90 172.3(11) . . . . ?
C87 N14 C91 C92 54.5(14) . . . . ?
C83 N14 C91 C92 -66.1(14) . . . . ?
C79 N14 C91 C92 175.7(11) . . . . ?
N14 C91 C92 C93 -174.4(11) . . . . ?
C91 C92 C93 C94 -62.3(14) . . . . ?
C21 C22 O9 C23 176(2) . . . . ?
C22 O9 C23 C24 -105(4) . . . . ?
